data_4319895
loop_
_publ_author_name
'Ana Ion'
'Jean-Claude Moutet'
'Eric Saint-Aman'
'Guy Royal'
'Sophie Tingry'
'Jacques Pecaut'
'Stephane Menage'
'Raymond Ziessel'

_publ_section_title
;
 Iron(II) Complexes Containing a Ferrocenyl Framework Attached to
 2,2'-bipyridine or 1,10-phenanthroline Subunits: Formation of Stable
 Fe-bis(2,2'-bipyridine)-like and Fe-bis(1,10-phenanthroline)-like
 Complexes
;
_journal_name_full 'Inorganic Chemistry'
_journal_page_first 3632
_journal_page_last 3636
_journal_paper_doi 10.1021/ic000859h
_journal_volume 40
_journal_year 2001
_chemical_formula_sum 'C39.5 H40.5 Cl2 Fe2 N6 O14.5'
_chemical_formula_weight 1013.88
_chemical_name_common '[FeL2](ClO4)2'
_chemical_name_systematic
;
  ?
;
_space_group_IT_number 2
_symmetry_cell_setting triclinic
_symmetry_space_group_name_Hall '-P 1'
_symmetry_space_group_name_H-M 'P -1'
_atom_sites_solution_hydrogens geom
_atom_sites_solution_primary direct
_atom_sites_solution_secondary difmap
_audit_creation_method SHELXL-97
_cell_angle_alpha 110.2090(10)
_cell_angle_beta 96.944(2)
_cell_angle_gamma 103.643(2)
_cell_formula_units_Z 2
_cell_length_a 10.4175(8)
_cell_length_b 12.9879(10)
_cell_length_c 17.7625(14)
_cell_measurement_temperature 193(2)
_cell_volume 2137.1(3)
_computing_cell_refinement 'Bruker SMART'
_computing_data_collection 'Bruker SMART'
_computing_data_reduction 'Bruker SHELXTL'
_computing_molecular_graphics 'Bruker SHELXTL'
_computing_publication_material 'Bruker SHELXTL'
_computing_structure_refinement 'SHELXL-97 (Sheldrick, 1997)'
_computing_structure_solution 'SHELXS-97 (Sheldrick, 1990)'
_diffrn_ambient_temperature 193(2)
_diffrn_measured_fraction_theta_full 0.858
_diffrn_measured_fraction_theta_max 0.858
_diffrn_measurement_device_type 'CCD area detector'
_diffrn_measurement_method 'phi and omega scans'
_diffrn_radiation_monochromator graphite
_diffrn_radiation_source 'fine-focus sealed tube'
_diffrn_radiation_type MoK\a
_diffrn_radiation_wavelength 0.71073
_diffrn_reflns_av_R_equivalents 0.0323
_diffrn_reflns_av_sigmaI/netI 0.0869
_diffrn_reflns_limit_h_max 14
_diffrn_reflns_limit_h_min -10
_diffrn_reflns_limit_k_max 14
_diffrn_reflns_limit_k_min -17
_diffrn_reflns_limit_l_max 22
_diffrn_reflns_limit_l_min -23
_diffrn_reflns_number 13905
_diffrn_reflns_theta_full 29.04
_diffrn_reflns_theta_max 29.04
_diffrn_reflns_theta_min 1.71
_exptl_absorpt_coefficient_mu 0.880
_exptl_absorpt_correction_type none
_exptl_crystal_density_diffrn 1.576
_exptl_crystal_density_method 'not measured'
_exptl_crystal_F_000 1043
_exptl_crystal_size_max 0.1
_exptl_crystal_size_mid 0.2
_exptl_crystal_size_min 0.2
_refine_diff_density_max 0.740
_refine_diff_density_min -0.518
_refine_diff_density_rms 0.107
_refine_ls_extinction_method none
_refine_ls_goodness_of_fit_ref 0.948
_refine_ls_hydrogen_treatment mixed
_refine_ls_matrix_type full
_refine_ls_number_parameters 650
_refine_ls_number_reflns 9793
_refine_ls_number_restraints 0
_refine_ls_restrained_S_all 0.948
_refine_ls_R_factor_all 0.0891
_refine_ls_R_factor_gt 0.0478
_refine_ls_shift/su_max 0.141
_refine_ls_shift/su_mean 0.011
_refine_ls_structure_factor_coef Fsqd
_refine_ls_weighting_details 'calc w=1/[\s^2^(Fo^2^)+(0.0714P)^2^+0.0000P] where P=(Fo^2^+2Fc^2^)/3'
_refine_ls_weighting_scheme calc
_refine_ls_wR_factor_gt 0.1218
_refine_ls_wR_factor_ref 0.1351
_reflns_number_gt 5856
_reflns_number_total 9793
_reflns_threshold_expression >2sigma(I)
_cod_data_source_file ic000859h_1.cif
_cod_data_source_block struc
_cod_depositor_comments
;
The following automatic conversions were performed:

'_symmetry_cell_setting' value 'Triclinic' changed to 'triclinic'
according to the built-in table from CIF Core dictionary named
'cif_core.dic' version 2.4.1 from 2010-06-29.

Automatic conversion script
Id: cif_fix_values 1646 2011-03-28 12:23:43Z adriana 
;
_cod_original_sg_symbol_H-M 'P 1'
_cod_original_formula_sum 'C39.50 H40.50 Cl2 Fe2 N6 O14.50'
_cod_database_code 4319895

loop_
_symmetry_equiv_pos_as_xyz
'x, y, z'
'-x, -y, -z'

loop_
_atom_site_label
_atom_site_type_symbol
_atom_site_fract_x
_atom_site_fract_y
_atom_site_fract_z
_atom_site_U_iso_or_equiv
_atom_site_adp_type
_atom_site_occupancy
_atom_site_symmetry_multiplicity
_atom_site_calc_flag
_atom_site_refinement_flags
_atom_site_disorder_assembly
_atom_site_disorder_group
Fe1 Fe 0.63764(3) -0.31195(3) 0.661773(18) 0.02399(8) Uani 1 1 d . . .
Fe2 Fe 0.79906(3) 0.11836(2) 0.778853(18) 0.02257(8) Uani 1 1 d . . .
O1 O 0.88928(15) -0.01773(12) 0.75345(9) 0.0270(4) Uani 1 1 d . . .
O2 O 0.61347(14) -0.01224(12) 0.73152(9) 0.0262(4) Uani 1 1 d . . .
N1 N 0.88592(18) -0.09498(14) 0.61778(10) 0.0273(5) Uani 1 1 d . . .
H1N H 0.8684 -0.1581 0.5734 0.033 Uiso 1 1 calc R . .
N2 N 0.77653(17) 0.12799(14) 0.65767(10) 0.0229(5) Uani 1 1 d . . .
N3 N 0.69724(18) 0.24707(15) 0.79038(11) 0.0269(5) Uani 1 1 d . . .
N21 N 0.55415(18) -0.08252(15) 0.82632(11) 0.0286(5) Uani 1 1 d . . .
H21N H 0.5228 -0.1441 0.8368 0.034 Uiso 1 1 calc R . .
N22 N 0.82866(17) 0.13139(14) 0.90653(10) 0.0241(5) Uani 1 1 d . . .
N23 N 0.99752(18) 0.23856(14) 0.83608(10) 0.0249(5) Uani 1 1 d . . .
C1 C 0.8348(2) -0.22042(18) 0.68954(13) 0.0250(6) Uani 1 1 d . . .
C2 C 0.8129(2) -0.32882(18) 0.62372(14) 0.0310(6) Uani 1 1 d . . .
H2 H 0.8290 -0.3411 0.5673 0.037 Uiso 1 1 calc R . .
C3 C 0.7643(2) -0.41541(19) 0.65330(16) 0.0381(7) Uani 1 1 d . . .
H3 H 0.7371 -0.5001 0.6203 0.046 Uiso 1 1 calc R . .
C4 C 0.7544(2) -0.36263(19) 0.73661(15) 0.0363(7) Uani 1 1 d . . .
H4 H 0.7210 -0.4036 0.7721 0.044 Uiso 1 1 calc R . .
C5 C 0.7981(2) -0.24180(18) 0.75966(14) 0.0287(6) Uani 1 1 d . . .
H5 H 0.8037 -0.1823 0.8147 0.034 Uiso 1 1 calc R . .
C6 C 0.8716(2) -0.10444(17) 0.68836(13) 0.0226(5) Uani 1 1 d . . .
C7 C 0.9296(2) 0.01603(18) 0.61047(13) 0.0279(6) Uani 1 1 d . . .
H7A H 0.9795 0.0078 0.5658 0.033 Uiso 1 1 calc R . .
H7B H 0.9933 0.0721 0.6623 0.033 Uiso 1 1 calc R . .
C8 C 0.8157(2) 0.06355(17) 0.59296(13) 0.0243(6) Uani 1 1 d . . .
C9 C 0.7571(2) 0.0437(2) 0.51257(14) 0.0343(7) Uani 1 1 d . . .
H9 H 0.7858 -0.0028 0.4676 0.041 Uiso 1 1 calc R . .
C10 C 0.6564(3) 0.0927(2) 0.49906(15) 0.0407(7) Uani 1 1 d . . .
H10 H 0.6136 0.0787 0.4446 0.049 Uiso 1 1 calc R . .
C11 C 0.6193(2) 0.1618(2) 0.56566(14) 0.0362(7) Uani 1 1 d . . .
H11 H 0.5518 0.1975 0.5577 0.043 Uiso 1 1 calc R . .
C12 C 0.6815(2) 0.17914(18) 0.64480(13) 0.0263(6) Uani 1 1 d . . .
C13 C 0.6488(2) 0.25554(18) 0.71922(13) 0.0258(6) Uani 1 1 d . . .
C14 C 0.5788(2) 0.33298(19) 0.71734(15) 0.0352(7) Uani 1 1 d . . .
H14 H 0.5480 0.3386 0.6668 0.042 Uiso 1 1 calc R . .
C15 C 0.5541(3) 0.4018(2) 0.78897(16) 0.0419(7) Uani 1 1 d . . .
H15 H 0.5047 0.4545 0.7885 0.050 Uiso 1 1 calc R . .
C16 C 0.6026(3) 0.3929(2) 0.86201(16) 0.0409(8) Uani 1 1 d . . .
H16 H 0.5871 0.4393 0.9125 0.049 Uiso 1 1 calc R . .
C17 C 0.6733(2) 0.3159(2) 0.85978(15) 0.0359(7) Uani 1 1 d . . .
H17 H 0.7072 0.3109 0.9101 0.043 Uiso 1 1 calc R . .
C21 C 0.5128(2) -0.21333(17) 0.68546(13) 0.0230(6) Uani 1 1 d . . .
C22 C 0.4551(2) -0.31929(18) 0.69300(14) 0.0293(6) Uani 1 1 d . . .
H22 H 0.4312 -0.3286 0.7436 0.035 Uiso 1 1 calc R . .
C23 C 0.4361(2) -0.4092(2) 0.61540(15) 0.0333(7) Uani 1 1 d . . .
H23 H 0.3993 -0.4933 0.6024 0.040 Uiso 1 1 calc R . .
C24 C 0.4837(2) -0.35925(19) 0.56005(14) 0.0294(6) Uani 1 1 d . . .
H24 H 0.4854 -0.4022 0.5015 0.035 Uiso 1 1 calc R . .
C25 C 0.5314(2) -0.23929(18) 0.60301(13) 0.0246(6) Uani 1 1 d . . .
H25 H 0.5704 -0.1819 0.5798 0.029 Uiso 1 1 calc R . .
C26 C 0.5635(2) -0.09632(17) 0.74972(13) 0.0220(5) Uani 1 1 d . . .
C27 C 1.0726(2) 0.29964(18) 0.80103(14) 0.0304(6) Uani 1 1 d . . .
H27 H 1.0354 0.2915 0.7470 0.036 Uiso 1 1 calc R . .
C28 C 0.7406(2) 0.07285(18) 0.93791(13) 0.0262(6) Uani 1 1 d . . .
C29 C 0.7814(2) 0.0564(2) 1.00836(14) 0.0354(7) Uani 1 1 d . . .
H29 H 0.7176 0.0144 1.0291 0.042 Uiso 1 1 calc R . .
C30 C 0.9162(3) 0.1016(2) 1.04860(14) 0.0402(7) Uani 1 1 d . . .
H30 H 0.9465 0.0895 1.0966 0.048 Uiso 1 1 calc R . .
C31 C 1.0072(3) 0.16498(19) 1.01835(14) 0.0356(7) Uani 1 1 d . . .
H31 H 1.1000 0.1982 1.0459 0.043 Uiso 1 1 calc R . .
C32 C 0.9603(2) 0.17879(18) 0.94764(13) 0.0268(6) Uani 1 1 d . . .
C33 C 1.0488(2) 0.24897(18) 0.91231(13) 0.0250(6) Uani 1 1 d . . .
C34 C 1.1760(2) 0.3235(2) 0.95628(15) 0.0383(7) Uani 1 1 d . . .
H34 H 1.2100 0.3319 1.0108 0.046 Uiso 1 1 calc R . .
C35 C 1.2523(2) 0.3854(2) 0.91870(15) 0.0423(8) Uani 1 1 d . . .
H35 H 1.3401 0.4362 0.9474 0.051 Uiso 1 1 calc R . .
C36 C 1.2008(2) 0.3736(2) 0.83941(14) 0.0362(7) Uani 1 1 d . . .
H36 H 1.2520 0.4150 0.8126 0.043 Uiso 1 1 calc R . .
C37 C 0.5935(2) 0.03027(19) 0.89428(13) 0.0301(6) Uani 1 1 d . . .
H37A H 0.5371 0.0261 0.9348 0.036 Uiso 1 1 calc R . .
H37B H 0.5738 0.0869 0.8725 0.036 Uiso 1 1 calc R . .
Cl1 Cl 0.51581(6) -0.27545(5) 0.94046(3) 0.03407(16) Uani 1 1 d . . .
O11 O 0.4279(2) -0.22247(18) 0.91112(13) 0.0702(6) Uani 1 1 d . . .
O12 O 0.6339(2) -0.2630(2) 0.90722(14) 0.0905(8) Uani 1 1 d . . .
O13A O 0.4487(8) -0.3880(5) 0.8818(4) 0.110(3) Uani 0.390(3) 1 d P . .
O13B O 0.4617(4) -0.3855(3) 0.9371(3) 0.0773(14) Uani 0.610(3) 1 d P . .
O14A O 0.5109(7) -0.2687(6) 1.0171(3) 0.100(2) Uani 0.390(3) 1 d P . .
O14B O 0.5744(5) -0.2001(3) 1.0243(2) 0.0874(16) Uani 0.610(3) 1 d P . .
Cl2 Cl 0.76949(6) -0.26815(5) 0.39275(3) 0.03498(16) Uani 1 1 d . . .
O21 O 0.7553(2) -0.38207(14) 0.33556(10) 0.0508(6) Uani 1 1 d . . .
O22 O 0.67591(19) -0.27437(16) 0.44543(10) 0.0534(6) Uani 1 1 d . . .
O23 O 0.90408(18) -0.21650(16) 0.44372(11) 0.0564(6) Uani 1 1 d . . .
O24 O 0.7426(2) -0.19877(14) 0.34862(11) 0.0538(6) Uani 1 1 d . . .
C101 C 0.2455(3) -0.0314(2) 0.75397(15) 0.0419(7) Uani 1 1 d . . .
C102 C 0.2711(4) 0.0900(3) 0.7889(2) 0.0938(14) Uani 1 1 d . . .
O101 O 0.2239(3) -0.0872(2) 0.79299(17) 0.1146(11) Uani 1 1 d . . .
O102 O 0.2556(4) -0.0716(3) 0.6861(2) 0.1567(16) Uani 1 1 d . . .
O121 O 1.1235(6) -0.3741(10) 0.5719(6) 0.312(6) Uani 0.50 1 d P A -1
C121 C 1.0528(6) -0.4339(6) 0.5040(5) 0.079(3) Uani 0.50 1 d P A -1
C112 C 0.9044(6) -0.6146(6) 0.1944(5) 0.061(3) Uani 0.50 1 d P B -1
C111 C 0.9789(7) -0.5690(5) 0.1454(4) 0.064(2) Uani 0.50 1 d P B -1
O111 O 1.0664(4) -0.5421(4) 0.1403(3) 0.0853(15) Uani 0.50 1 d P B -1
O112 O 0.9316(7) -0.5958(5) 0.0854(4) 0.174(2) Uani 0.50 1 d P B -1
O131 O 0.9546(4) -0.5022(4) 0.4342(3) 0.0694(14) Uani 0.50 1 d P C -2
C131 C 1.0297(8) -0.4033(6) 0.4504(6) 0.129(3) Uani 0.50 1 d P C -2
C132 C 1.1242(7) -0.3303(6) 0.5188(5) 0.069(2) Uani 0.50 1 d P C -2
O114 O 1.0734(4) -0.4583(3) 0.2437(3) 0.0757(15) Uani 0.50 1 d P D -2
C113 C 1.0173(6) -0.5364(5) 0.1915(4) 0.0418(16) Uani 0.50 1 d P D -2
C114 C 0.8750(9) -0.6207(9) 0.1971(7) 0.098(4) Uani 0.50 1 d P D -2

loop_
_atom_site_aniso_label
_atom_site_aniso_U_11
_atom_site_aniso_U_22
_atom_site_aniso_U_33
_atom_site_aniso_U_23
_atom_site_aniso_U_13
_atom_site_aniso_U_12
Fe1 0.02578(16) 0.02182(14) 0.02487(15) 0.01049(11) 0.00484(12) 0.00622(12)
Fe2 0.02582(16) 0.02112(14) 0.01871(14) 0.00720(11) 0.00419(12) 0.00446(13)
O1 0.0309(8) 0.0263(7) 0.0238(7) 0.0086(6) 0.0062(6) 0.0104(6)
O2 0.0267(8) 0.0216(7) 0.0273(7) 0.0094(6) 0.0043(6) 0.0025(6)
N1 0.0396(10) 0.0235(8) 0.0202(8) 0.0079(7) 0.0098(8) 0.0108(8)
N2 0.0245(9) 0.0210(8) 0.0234(8) 0.0107(7) 0.0058(7) 0.0034(7)
N3 0.0315(10) 0.0238(9) 0.0231(9) 0.0066(7) 0.0064(8) 0.0076(8)
N21 0.0285(10) 0.0262(9) 0.0264(9) 0.0094(7) 0.0085(8) -0.0001(8)
N22 0.0266(9) 0.0235(8) 0.0197(8) 0.0067(7) 0.0059(7) 0.0051(8)
N23 0.0299(10) 0.0224(8) 0.0189(8) 0.0049(7) 0.0064(7) 0.0056(8)
C1 0.0228(11) 0.0279(10) 0.0261(10) 0.0129(8) 0.0043(9) 0.0078(9)
C2 0.0303(12) 0.0299(11) 0.0337(12) 0.0104(9) 0.0077(10) 0.0132(10)
C3 0.0402(13) 0.0237(10) 0.0552(15) 0.0175(10) 0.0076(12) 0.0166(10)
C4 0.0357(13) 0.0380(11) 0.0455(12) 0.0278(9) 0.0054(11) 0.0135(10)
C5 0.0289(12) 0.0297(10) 0.0284(11) 0.0146(9) 0.0009(9) 0.0083(10)
C6 0.0189(10) 0.0244(10) 0.0250(10) 0.0100(8) 0.0040(8) 0.0073(8)
C7 0.0296(11) 0.0307(11) 0.0279(10) 0.0148(8) 0.0142(9) 0.0079(9)
C8 0.0273(11) 0.0223(9) 0.0254(10) 0.0128(8) 0.0092(9) 0.0042(9)
C9 0.0430(13) 0.0379(12) 0.0228(11) 0.0107(9) 0.0118(10) 0.0128(11)
C10 0.0499(15) 0.0498(13) 0.0237(12) 0.0140(10) 0.0037(11) 0.0196(12)
C11 0.0380(13) 0.0476(12) 0.0305(11) 0.0201(10) 0.0051(10) 0.0201(11)
C12 0.0252(11) 0.0245(10) 0.0279(11) 0.0116(8) 0.0050(9) 0.0036(9)
C13 0.0213(11) 0.0253(10) 0.0289(11) 0.0105(8) 0.0054(9) 0.0034(9)
C14 0.0362(13) 0.0339(11) 0.0402(13) 0.0171(10) 0.0079(11) 0.0149(10)
C15 0.0393(13) 0.0374(13) 0.0519(15) 0.0139(11) 0.0131(12) 0.0204(11)
C16 0.0448(14) 0.0347(13) 0.0385(14) 0.0034(11) 0.0143(12) 0.0167(11)
C17 0.0421(14) 0.0325(12) 0.0278(12) 0.0047(10) 0.0093(11) 0.0115(11)
C21 0.0192(10) 0.0228(10) 0.0244(10) 0.0081(8) 0.0042(8) 0.0033(9)
C22 0.0262(11) 0.0269(11) 0.0344(11) 0.0129(9) 0.0097(9) 0.0044(9)
C23 0.0273(12) 0.0242(11) 0.0418(13) 0.0101(10) 0.0051(10) 0.0010(10)
C24 0.0273(12) 0.0288(11) 0.0261(11) 0.0057(9) 0.0009(9) 0.0074(10)
C25 0.0218(11) 0.0297(10) 0.0229(10) 0.0124(8) 0.0041(9) 0.0062(9)
C26 0.0166(10) 0.0261(10) 0.0252(10) 0.0101(8) 0.0072(8) 0.0080(8)
C27 0.0347(12) 0.0290(11) 0.0241(11) 0.0090(9) 0.0074(10) 0.0050(10)
C28 0.0310(12) 0.0249(10) 0.0196(10) 0.0045(8) 0.0096(9) 0.0067(9)
C29 0.0401(13) 0.0361(12) 0.0283(11) 0.0147(9) 0.0110(10) 0.0036(11)
C30 0.0437(15) 0.0508(13) 0.0287(11) 0.0237(10) 0.0052(11) 0.0077(12)
C31 0.0373(14) 0.0386(12) 0.0298(11) 0.0180(9) 0.0006(10) 0.0054(11)
C32 0.0298(12) 0.0268(11) 0.0198(10) 0.0063(8) 0.0044(9) 0.0057(10)
C33 0.0265(11) 0.0264(10) 0.0190(10) 0.0053(8) 0.0056(9) 0.0077(9)
C34 0.0321(13) 0.0483(14) 0.0258(12) 0.0123(10) 0.0020(10) 0.0016(11)
C35 0.0280(13) 0.0479(15) 0.0347(13) 0.0114(11) 0.0030(11) -0.0091(12)
C36 0.0353(13) 0.0373(13) 0.0324(12) 0.0130(10) 0.0121(10) 0.0026(11)
C37 0.0292(11) 0.0336(12) 0.0242(11) 0.0059(9) 0.0128(9) 0.0079(10)
Cl1 0.0458(3) 0.0284(3) 0.0300(3) 0.0130(2) 0.0131(2) 0.0098(3)
O11 0.0529(11) 0.1090(13) 0.0896(12) 0.0737(10) 0.0270(9) 0.0386(10)
O12 0.0576(12) 0.1595(17) 0.1086(13) 0.0997(12) 0.0431(10) 0.0452(13)
O13A 0.171(6) 0.034(3) 0.095(5) -0.009(3) 0.068(5) 0.007(4)
O13B 0.101(3) 0.0286(16) 0.108(3) 0.0358(17) 0.047(2) 0.0050(18)
O14A 0.170(6) 0.143(5) 0.035(3) 0.053(3) 0.053(3) 0.091(4)
O14B 0.121(3) 0.066(2) 0.042(2) -0.0183(19) -0.010(2) 0.043(2)
Cl2 0.0407(3) 0.0335(3) 0.0256(3) 0.0118(2) 0.0066(2) 0.0018(3)
O21 0.0795(13) 0.0312(9) 0.0339(9) 0.0083(7) 0.0139(9) 0.0083(9)
O22 0.0573(11) 0.0673(11) 0.0374(9) 0.0235(8) 0.0237(8) 0.0103(10)
O23 0.0387(11) 0.0597(12) 0.0536(12) 0.0129(10) -0.0039(9) 0.0048(10)
O24 0.0796(13) 0.0425(9) 0.0443(9) 0.0265(7) 0.0126(9) 0.0131(10)
C101 0.0390(13) 0.0661(15) 0.0316(12) 0.0257(11) 0.0152(10) 0.0213(12)
C102 0.142(3) 0.073(2) 0.061(2) 0.0186(17) -0.010(2) 0.049(2)
O101 0.140(2) 0.1144(19) 0.1144(19) 0.0649(16) 0.0503(18) 0.0399(18)
O102 0.274(4) 0.102(2) 0.092(2) 0.0297(17) 0.066(2) 0.052(3)
O121 0.060(3) 0.415(11) 0.205(8) -0.186(7) -0.042(4) 0.112(5)
C121 0.042(3) 0.075(4) 0.117(6) 0.016(4) 0.026(4) 0.043(3)
C112 0.031(3) 0.053(4) 0.086(5) 0.012(4) 0.013(3) 0.013(3)
C111 0.072(4) 0.064(3) 0.072(4) 0.036(3) 0.008(4) 0.040(3)
O111 0.040(2) 0.137(3) 0.133(3) 0.099(2) 0.048(2) 0.037(2)
O112 0.324(6) 0.114(3) 0.221(5) 0.109(3) 0.218(4) 0.165(3)
O131 0.056(2) 0.106(3) 0.052(2) 0.021(2) 0.005(2) 0.053(2)
C131 0.162(5) 0.153(4) 0.223(6) 0.157(4) 0.141(5) 0.141(4)
C132 0.060(4) 0.070(4) 0.083(5) 0.028(3) 0.003(4) 0.039(3)
O114 0.033(2) 0.054(2) 0.148(4) 0.058(2) -0.007(2) 0.0113(18)
C113 0.032(3) 0.041(3) 0.048(3) 0.012(3) -0.007(3) 0.017(2)
C114 0.062(5) 0.106(7) 0.129(7) 0.061(5) 0.033(5) 0.001(5)

loop_
_atom_type_symbol
_atom_type_description
_atom_type_scat_dispersion_real
_atom_type_scat_dispersion_imag
_atom_type_scat_source
C C 0.0033 0.0016 'International Tables Vol C Tables 4.2.6.8 and 6.1.1.4'
H H 0.0000 0.0000 'International Tables Vol C Tables 4.2.6.8 and 6.1.1.4'
N N 0.0061 0.0033 'International Tables Vol C Tables 4.2.6.8 and 6.1.1.4'
O O 0.0106 0.0060 'International Tables Vol C Tables 4.2.6.8 and 6.1.1.4'
Cl Cl 0.1484 0.1585 'International Tables Vol C Tables 4.2.6.8 and 6.1.1.4'
Fe Fe 0.3463 0.8444 'International Tables Vol C Tables 4.2.6.8 and 6.1.1.4'

loop_
_geom_angle_atom_site_label_1
_geom_angle_atom_site_label_2
_geom_angle_atom_site_label_3
_geom_angle
_geom_angle_site_symmetry_1
_geom_angle_site_symmetry_3
_geom_angle_publ_flag
C21 Fe1 C1 113.42(9) . . ?
C21 Fe1 C25 41.57(9) . . ?
C1 Fe1 C25 107.38(9) . . ?
C21 Fe1 C5 107.26(9) . . ?
C1 Fe1 C5 41.69(9) . . ?
C25 Fe1 C5 131.63(9) . . ?
C21 Fe1 C22 41.21(9) . . ?
C1 Fe1 C22 145.95(8) . . ?
C25 Fe1 C22 69.34(10) . . ?
C5 Fe1 C22 114.04(9) . . ?
C21 Fe1 C2 145.90(9) . . ?
C1 Fe1 C2 41.12(8) . . ?
C25 Fe1 C2 114.18(10) . . ?
C5 Fe1 C2 69.42(9) . . ?
C22 Fe1 C2 172.11(9) . . ?
C21 Fe1 C4 131.93(10) . . ?
C1 Fe1 C4 68.72(9) . . ?
C25 Fe1 C4 171.37(8) . . ?
C5 Fe1 C4 40.47(9) . . ?
C22 Fe1 C4 109.27(10) . . ?
C2 Fe1 C4 68.36(10) . . ?
C21 Fe1 C24 68.59(9) . . ?
C1 Fe1 C24 131.68(10) . . ?
C25 Fe1 C24 40.17(8) . . ?
C5 Fe1 C24 171.08(9) . . ?
C22 Fe1 C24 68.47(9) . . ?
C2 Fe1 C24 109.26(9) . . ?
C4 Fe1 C24 148.00(9) . . ?
C21 Fe1 C23 68.37(9) . . ?
C1 Fe1 C23 171.50(10) . . ?
C25 Fe1 C23 68.06(9) . . ?
C5 Fe1 C23 146.64(10) . . ?
C22 Fe1 C23 40.44(9) . . ?
C2 Fe1 C23 133.13(9) . . ?
C4 Fe1 C23 116.80(10) . . ?
C24 Fe1 C23 40.34(10) . . ?
C21 Fe1 C3 171.85(10) . . ?
C1 Fe1 C3 68.02(9) . . ?
C25 Fe1 C3 146.46(10) . . ?
C5 Fe1 C3 68.12(9) . . ?
C22 Fe1 C3 133.48(10) . . ?
C2 Fe1 C3 40.04(10) . . ?
C4 Fe1 C3 40.32(10) . . ?
C24 Fe1 C3 116.95(9) . . ?
C23 Fe1 C3 111.48(9) . . ?
O2 Fe2 O1 85.60(6) . . ?
O2 Fe2 N3 90.94(6) . . ?
O1 Fe2 N3 173.70(6) . . ?
O2 Fe2 N23 172.18(7) . . ?
O1 Fe2 N23 88.72(6) . . ?
N3 Fe2 N23 95.20(7) . . ?
O2 Fe2 N2 86.72(6) . . ?
O1 Fe2 N2 98.12(6) . . ?
N3 Fe2 N2 76.40(7) . . ?
N23 Fe2 N2 99.41(7) . . ?
O2 Fe2 N22 98.12(6) . . ?
O1 Fe2 N22 87.19(6) . . ?
N3 Fe2 N22 98.52(7) . . ?
N23 Fe2 N22 76.20(7) . . ?
N2 Fe2 N22 173.10(6) . . ?
C6 O1 Fe2 130.67(14) . . ?
C26 O2 Fe2 132.29(13) . . ?
C6 N1 C7 122.69(17) . . ?
C8 N2 C12 119.19(18) . . ?
C8 N2 Fe2 125.82(15) . . ?
C12 N2 Fe2 112.07(14) . . ?
C17 N3 C13 117.6(2) . . ?
C17 N3 Fe2 126.73(17) . . ?
C13 N3 Fe2 115.66(15) . . ?
C26 N21 C37 123.2(2) . . ?
C28 N22 C32 118.70(19) . . ?
C28 N22 Fe2 126.01(13) . . ?
C32 N22 Fe2 112.83(15) . . ?
C27 N23 C33 119.04(18) . . ?
C27 N23 Fe2 125.31(14) . . ?
C33 N23 Fe2 115.63(14) . . ?
C2 C1 C5 108.2(2) . . ?
C2 C1 C6 128.9(2) . . ?
C5 C1 C6 122.44(19) . . ?
C2 C1 Fe1 70.79(12) . . ?
C5 C1 Fe1 69.68(12) . . ?
C6 C1 Fe1 119.53(16) . . ?
C3 C2 C1 107.3(2) . . ?
C3 C2 Fe1 70.82(15) . . ?
C1 C2 Fe1 68.09(13) . . ?
C2 C3 C4 109.1(2) . . ?
C2 C3 Fe1 69.14(14) . . ?
C4 C3 Fe1 69.47(14) . . ?
C5 C4 C3 107.9(2) . . ?
C5 C4 Fe1 68.47(14) . . ?
C3 C4 Fe1 70.22(14) . . ?
C4 C5 C1 107.5(2) . . ?
C4 C5 Fe1 71.06(13) . . ?
C1 C5 Fe1 68.63(12) . . ?
O1 C6 N1 121.9(2) . . ?
O1 C6 C1 120.0(2) . . ?
N1 C6 C1 118.04(18) . . ?
N1 C7 C8 114.34(18) . . ?
N2 C8 C9 121.7(2) . . ?
N2 C8 C7 117.43(18) . . ?
C9 C8 C7 120.8(2) . . ?
C10 C9 C8 119.2(2) . . ?
C11 C10 C9 119.1(2) . . ?
C10 C11 C12 119.4(2) . . ?
N2 C12 C11 121.4(2) . . ?
N2 C12 C13 116.64(19) . . ?
C11 C12 C13 122.0(2) . . ?
N3 C13 C14 121.8(2) . . ?
N3 C13 C12 115.0(2) . . ?
C14 C13 C12 123.1(2) . . ?
C15 C14 C13 119.6(2) . . ?
C14 C15 C16 118.7(3) . . ?
C17 C16 C15 118.6(2) . . ?
N3 C17 C16 123.5(2) . . ?
C22 C21 C25 107.79(18) . . ?
C22 C21 C26 129.1(2) . . ?
C25 C21 C26 122.7(2) . . ?
C22 C21 Fe1 70.17(13) . . ?
C25 C21 Fe1 69.63(13) . . ?
C26 C21 Fe1 119.80(15) . . ?
C23 C22 C21 107.6(2) . . ?
C23 C22 Fe1 71.20(14) . . ?
C21 C22 Fe1 68.62(13) . . ?
C22 C23 C24 108.4(2) . . ?
C22 C23 Fe1 68.36(12) . . ?
C24 C23 Fe1 69.74(12) . . ?
C25 C24 C23 108.0(2) . . ?
C25 C24 Fe1 68.20(12) . . ?
C23 C24 Fe1 69.92(13) . . ?
C24 C25 C21 108.2(2) . . ?
C24 C25 Fe1 71.63(14) . . ?
C21 C25 Fe1 68.80(13) . . ?
O2 C26 N21 121.53(18) . . ?
O2 C26 C21 120.14(19) . . ?
N21 C26 C21 118.3(2) . . ?
N23 C27 C36 123.2(2) . . ?
N22 C28 C29 121.9(2) . . ?
N22 C28 C37 116.9(2) . . ?
C29 C28 C37 121.1(2) . . ?
C28 C29 C30 119.2(2) . . ?
C29 C30 C31 119.5(2) . . ?
C32 C31 C30 118.7(2) . . ?
N22 C32 C31 122.0(2) . . ?
N22 C32 C33 115.4(2) . . ?
C31 C32 C33 122.6(2) . . ?
N23 C33 C34 121.6(2) . . ?
N23 C33 C32 116.34(18) . . ?
C34 C33 C32 122.1(2) . . ?
C35 C34 C33 118.4(2) . . ?
C34 C35 C36 120.3(2) . . ?
C27 C36 C35 117.4(2) . . ?
N21 C37 C28 114.2(2) . . ?
O14A Cl1 O13B 71.7(3) . . ?
O14A Cl1 O13A 111.2(4) . . ?
O13B Cl1 O13A 40.2(3) . . ?
O14A Cl1 O11 112.7(3) . . ?
O13B Cl1 O11 118.6(2) . . ?
O13A Cl1 O11 95.7(4) . . ?
O14A Cl1 O12 126.6(3) . . ?
O13B Cl1 O12 113.0(2) . . ?
O13A Cl1 O12 94.7(3) . . ?
O11 Cl1 O12 109.95(14) . . ?
O14A Cl1 O14B 39.2(3) . . ?
O13B Cl1 O14B 108.7(3) . . ?
O13A Cl1 O14B 148.9(4) . . ?
O11 Cl1 O14B 105.0(2) . . ?
O12 Cl1 O14B 99.6(2) . . ?
O13B O13A Cl1 68.3(4) . . ?
O13A O13B Cl1 71.5(4) . . ?
O13A O13B O14A 123.3(5) . . ?
Cl1 O13B O14A 52.9(3) . . ?
O14B O14A Cl1 75.4(5) . . ?
O14B O14A O13B 127.3(6) . . ?
Cl1 O14A O13B 55.4(2) . . ?
O14A O14B Cl1 65.3(4) . . ?
O24 Cl2 O21 109.70(11) . . ?
O24 Cl2 O23 109.52(12) . . ?
O21 Cl2 O23 110.40(12) . . ?
O24 Cl2 O22 109.96(13) . . ?
O21 Cl2 O22 109.31(12) . . ?
O23 Cl2 O22 107.93(11) . . ?
O102 C101 O101 121.4(3) . . ?
O102 C101 C102 116.8(3) . . ?
O101 C101 C102 121.6(3) . . ?
O111 C111 O112 97.9(9) . . ?
O111 C111 C112 141.8(8) . . ?
O112 C111 C112 116.0(7) . . ?
C111 O111 O112 43.4(5) . . ?
C111 O112 O111 38.6(5) . . ?
O131 C131 C132 130.0(9) . . ?
O114 C113 C114 120.2(7) . . ?

loop_
_geom_bond_atom_site_label_1
_geom_bond_atom_site_label_2
_geom_bond_distance
_geom_bond_site_symmetry_2
_geom_bond_publ_flag
Fe1 C21 2.014(2) . ?
Fe1 C1 2.019(2) . ?
Fe1 C25 2.025(2) . ?
Fe1 C5 2.033(2) . ?
Fe1 C22 2.034(2) . ?
Fe1 C2 2.055(2) . ?
Fe1 C4 2.067(2) . ?
Fe1 C24 2.069(2) . ?
Fe1 C23 2.072(2) . ?
Fe1 C3 2.077(3) . ?
Fe2 O2 2.0968(14) . ?
Fe2 O1 2.1323(16) . ?
Fe2 N3 2.148(2) . ?
Fe2 N23 2.1488(17) . ?
Fe2 N2 2.1868(18) . ?
Fe2 N22 2.1928(18) . ?
O1 C6 1.261(2) . ?
O2 C26 1.259(3) . ?
N1 C6 1.323(3) . ?
N1 C7 1.462(3) . ?
N2 C8 1.341(3) . ?
N2 C12 1.354(3) . ?
N3 C17 1.342(3) . ?
N3 C13 1.354(3) . ?
N21 C26 1.328(3) . ?
N21 C37 1.465(3) . ?
N22 C28 1.348(3) . ?
N22 C32 1.358(3) . ?
N23 C27 1.340(3) . ?
N23 C33 1.342(3) . ?
C1 C2 1.431(3) . ?
C1 C5 1.442(3) . ?
C1 C6 1.472(3) . ?
C2 C3 1.415(4) . ?
C3 C4 1.428(4) . ?
C4 C5 1.418(3) . ?
C7 C8 1.508(3) . ?
C8 C9 1.392(3) . ?
C9 C10 1.387(4) . ?
C10 C11 1.377(3) . ?
C11 C12 1.393(3) . ?
C12 C13 1.486(3) . ?
C13 C14 1.381(3) . ?
C14 C15 1.373(4) . ?
C15 C16 1.387(4) . ?
C16 C17 1.367(4) . ?
C21 C22 1.425(3) . ?
C21 C25 1.433(3) . ?
C21 C26 1.473(3) . ?
C22 C23 1.420(3) . ?
C23 C24 1.428(4) . ?
C24 C25 1.407(3) . ?
C27 C36 1.376(3) . ?
C28 C29 1.375(3) . ?
C28 C37 1.507(3) . ?
C29 C30 1.381(3) . ?
C30 C31 1.387(4) . ?
C31 C32 1.377(3) . ?
C32 C33 1.487(3) . ?
C33 C34 1.387(3) . ?
C34 C35 1.386(4) . ?
C35 C36 1.387(3) . ?
Cl1 O14A 1.341(6) . ?
Cl1 O13B 1.385(3) . ?
Cl1 O13A 1.414(6) . ?
Cl1 O11 1.419(2) . ?
Cl1 O12 1.427(2) . ?
Cl1 O14B 1.428(3) . ?
O13A O13B 0.962(8) . ?
O13B O14A 1.597(7) . ?
O14A O14B 0.933(8) . ?
Cl2 O24 1.435(2) . ?
Cl2 O21 1.4371(18) . ?
Cl2 O23 1.4371(18) . ?
Cl2 O22 1.438(2) . ?
C101 O102 1.165(4) . ?
C101 O101 1.167(4) . ?
C101 C102 1.425(4) . ?
O121 C121 1.213(10) . ?
C112 C111 1.420(12) . ?
C111 O111 0.924(8) . ?
C111 O112 1.017(9) . ?
O111 O112 1.465(8) . ?
O131 C131 1.249(9) . ?
C131 C132 1.349(10) . ?
O114 C113 1.082(6) . ?
C113 C114 1.660(11) . ?

loop_
_geom_hbond_atom_site_label_D
_geom_hbond_atom_site_label_H
_geom_hbond_atom_site_label_A
_geom_hbond_distance_DH
_geom_hbond_distance_HA
_geom_hbond_distance_DA
_geom_hbond_angle_DHA
_geom_hbond_site_symmetry_A
N21 H21N O11 0.88 2.13 2.923(3) 150.0 .
N1 H1N O23 0.88 2.27 3.000(3) 140.1 .
